data_4349049
loop_
_publ_author_name
'Wallen, Christian M.'
'Wielizcko, Marika'
'Bacsa, John'
'Scarborough, Christopher C.'

_publ_section_title
;
 Heterotrimetallic sandwich complexes supported by sulfonamido ligands
;
_journal_issue 1
_journal_name_full 'Inorganic Chemistry Frontiers'
_journal_page_first 142
_journal_paper_doi 10.1039/C5QI00233H
_journal_volume 3
_journal_year 2016
_chemical_formula_moiety 'C108 H132 Ba2 Co4 N16 O24 S12, 2(C2 H3 N)'
_chemical_formula_sum 'C112 H138 Ba2 Co4 N18 O24 S12'
_chemical_formula_weight 3015.52
_space_group_crystal_system triclinic
_space_group_IT_number 2
_space_group_name_Hall '-P 1'
_space_group_name_H-M_alt 'P -1'
_atom_sites_solution_hydrogens geom
_audit_creation_date 2015-10-29
_audit_creation_method
;
Olex2 1.2-dev
(compiled 2015.09.30 svn.r3233 for OlexSys, GUI svn.r5103)
;
_audit_update_record
;
2015-10-30 deposited with the CCDC.
2015-11-26 downloaded from the CCDC.
;
_cell_angle_alpha 116.330(3)
_cell_angle_beta 93.430(3)
_cell_angle_gamma 102.116(3)
_cell_formula_units_Z 1
_cell_length_a 15.199(3)
_cell_length_b 15.322(3)
_cell_length_c 16.472(4)
_cell_measurement_reflns_used 9976
_cell_measurement_temperature 100(2)
_cell_measurement_theta_max 30.625
_cell_measurement_theta_min 2.331
_cell_volume 3309.9(12)
_computing_cell_refinement 'SAINT v8.34A (Bruker, 2013)'
_computing_data_collection 'APEX2 v2014.11 (Bruker, 2014)'
_computing_data_reduction 'SAINT v8.34A (Bruker, 2013)'
_computing_molecular_graphics 'Olex2 (Dolomanov et al., 2009)'
_computing_publication_material 'Olex2 (Dolomanov et al., 2009)'
_computing_structure_refinement 'SHELXL-2014/7 (Sheldrick, 2014)'
_computing_structure_solution 'SHELXT-2014/4 (Sheldrick, 2015)'
_diffrn_ambient_temperature 100(2)
_diffrn_detector_area_resol_mean 512
_diffrn_measured_fraction_theta_full 0.996
_diffrn_measured_fraction_theta_max 0.984
_diffrn_measurement_device_type 'Bruker APEX-II CCD'
_diffrn_measurement_method '\f and \w scans'
_diffrn_radiation_monochromator graphite
_diffrn_radiation_type MoK\a
_diffrn_radiation_wavelength 0.71073
_diffrn_reflns_av_R_equivalents 0.0387
_diffrn_reflns_av_unetI/netI 0.0452
_diffrn_reflns_Laue_measured_fraction_full 0.996
_diffrn_reflns_Laue_measured_fraction_max 0.984
_diffrn_reflns_limit_h_max 21
_diffrn_reflns_limit_h_min -21
_diffrn_reflns_limit_k_max 21
_diffrn_reflns_limit_k_min -22
_diffrn_reflns_limit_l_max 22
_diffrn_reflns_limit_l_min -23
_diffrn_reflns_number 60531
_diffrn_reflns_point_group_measured_fraction_full 0.996
_diffrn_reflns_point_group_measured_fraction_max 0.984
_diffrn_reflns_theta_full 25.242
_diffrn_reflns_theta_max 30.783
_diffrn_reflns_theta_min 1.794
_diffrn_source 'fine-focus sealed tube'
_diffrn_source_current 35
_diffrn_source_voltage 45
_diffrn_standards_number 0
_exptl_absorpt_coefficient_mu 1.336
_exptl_absorpt_correction_T_max 0.7461
_exptl_absorpt_correction_T_min 0.6249
_exptl_absorpt_correction_type multi-scan
_exptl_absorpt_process_details
;
SADABS-2014/2 (Bruker,2014/2) was used for absorption correction.
wR2(int) was 0.0844 before and 0.0456 after correction.
The Ratio of minimum to maximum transmission is 0.8376.
The \l/2 correction factor is Not present.
;
_exptl_crystal_colour violet
_exptl_crystal_colour_primary violet
_exptl_crystal_density_diffrn 1.513
_exptl_crystal_description prism
_exptl_crystal_F_000 1540
_exptl_crystal_size_max 0.48
_exptl_crystal_size_mid 0.35
_exptl_crystal_size_min 0.27
_refine_diff_density_max 2.478
_refine_diff_density_min -0.896
_refine_diff_density_rms 0.138
_refine_ls_extinction_method none
_refine_ls_goodness_of_fit_ref 1.071
_refine_ls_hydrogen_treatment constr
_refine_ls_matrix_type full
_refine_ls_number_parameters 846
_refine_ls_number_reflns 20361
_refine_ls_number_restraints 164
_refine_ls_restrained_S_all 1.070
_refine_ls_R_factor_all 0.0680
_refine_ls_R_factor_gt 0.0502
_refine_ls_shift/su_max 0.030
_refine_ls_shift/su_mean 0.002
_refine_ls_structure_factor_coef Fsqd
_refine_ls_weighting_details 'w=1/[\s^2^(Fo^2^)+(0.0718P)^2^+6.3182P] where P=(Fo^2^+2Fc^2^)/3'
_refine_ls_weighting_scheme calc
_refine_ls_wR_factor_gt 0.1293
_refine_ls_wR_factor_ref 0.1429
_reflns_Friedel_coverage 0.000
_reflns_number_gt 16303
_reflns_number_total 20361
_reflns_threshold_expression 'I > 2\s(I)'
_cod_data_source_file c5qi00233h2.cif
_cod_data_source_block cmw-03-052
_cod_original_cell_volume 3309.8(12)
_cod_database_code 4349049
_shelx_space_group_comment
;
The symmetry employed for this shelxl refinement is uniquely defined
by the following loop, which should always be used as a source of
symmetry information in preference to the above space-group names.
They are only intended as comments.
;
_olex2_refinement_description
;
1. Fixed Uiso
 At 1.2 times of:
  All C(H) groups, All C(H,H) groups
 At 1.5 times of:
  All C(H,H,H) groups
2. Restrained distances
 S5-C39B \\sim S5-C39A
 with sigma of 0.002
3. Restrained planarity
 C39A, C40A, C41A, C42A, C43A, C44A, C45A
 with sigma of 0.002
 C39B, C40B, C41B, C42B, C43B, C44B
 with sigma of 0.002
4. Uiso/Uaniso restraints and constraints
C39A \\sim C39B: within 2A with sigma of 0.002 and sigma for terminal atoms of
0.004
C40A \\sim C40B: within 2A with sigma of 0.002 and sigma for terminal atoms of
0.004
C41A \\sim C41B: within 2A with sigma of 0.002 and sigma for terminal atoms of
0.004
C42A \\sim C42B: within 2A with sigma of 0.002 and sigma for terminal atoms of
0.004
C45A \\sim C45B: within 2A with sigma of 0.002 and sigma for terminal atoms of
0.004
C43A \\sim C43B: within 2A with sigma of 0.002 and sigma for terminal atoms of
0.004
C44A \\sim C44B: within 2A with sigma of 0.002 and sigma for terminal atoms of
0.004
5. Rigid body (RIGU) restrains
 N9, C55, C57
 with sigma for 1-2 distances of 0.002 and sigma for 1-3 distances of 0.002
 C28, C29, C30, C31, C32, C33, C34
 with sigma for 1-2 distances of 0.005 and sigma for 1-3 distances of 0.005
 C39A, C40A, C41A, C42A, C43A, C44A, C45A
 with sigma for 1-2 distances of 0.002 and sigma for 1-3 distances of 0.002
6. Same fragment restrains
{C39B, C40B, C41B, C42B, C43B, C44B, C45B} sigma for 1-2: 0.002, 1-3: 0.002
as
{C39A, C40A, C41A, C42A, C43A, C44A, C45A}
7. Others
 Sof(C39B)=Sof(C40B)=Sof(H40B)=Sof(C41B)=Sof(H41B)=Sof(C42B)=Sof(C43B)=
 Sof(H43B)=Sof(C44B)=Sof(H44B)=Sof(C45B)=Sof(H45D)=Sof(H45E)=Sof(H45F)=1-FVAR(1)
 Sof(C39A)=Sof(C40A)=Sof(H40A)=Sof(C41A)=Sof(H41A)=Sof(C42A)=Sof(C43A)=
 Sof(H43A)=Sof(C44A)=Sof(H44A)=Sof(C45A)=Sof(H45A)=Sof(H45B)=Sof(H45C)=FVAR(1)
8.a Secondary CH2 refined with riding coordinates:
 C1(H1A,H1B), C2(H2A,H2B), C3(H3A,H3B), C4(H4A,H4B), C12(H12A,H12B), C13(H13A,
 H13B), C35(H35A,H35B), C36(H36A,H36B), C37(H37A,H37B), C38(H38A,H38B),
 C46(H46A,H46B), C47(H47A,H47B)
8.b Aromatic/amide H refined with riding coordinates:
 C6(H6), C7(H7), C9(H9), C10(H10), C15(H15), C16(H16), C18(H18), C19(H19),
 C22(H22), C23(H23), C25(H25), C26(H26), C29(H29), C30(H30), C32(H32), C33(H33),
  C49(H49), C50(H50), C52(H52), C53(H53), C40A(H40A), C41A(H41A), C43A(H43A),
 C44A(H44A), C40B(H40B), C41B(H41B), C43B(H43B), C44B(H44B)
8.c Idealised Me refined with riding coordinates:
 C45A(H45A,H45B,H45C)
8.d Idealised Me refined as rotating group:
 C11(H11A,H11B,H11C), C20(H20A,H20B,H20C), C27(H27A,H27B,H27C), C34(H34A,H34B,
 H34C), C54(H54A,H54B,H54C), C45B(H45D,H45E,H45F), C57(H57A,H57B,H57C)
;
_shelx_shelxl_version_number 2014/7
_olex2_diffrn_ambient_temperature_device 'Oxford Cryosystems'
_olex2_exptl_crystal_mounting_method 'The crystal was mounted on a loop with paratone oil'
_olex2_submission_original_sample_id CMW-03-052
_olex2_submission_special_instructions 'No special instructions were received'

loop_
_space_group_symop_operation_xyz
'x, y, z'
'-x, -y, -z'

loop_
_atom_site_label
_atom_site_type_symbol
_atom_site_fract_x
_atom_site_fract_y
_atom_site_fract_z
_atom_site_U_iso_or_equiv
_atom_site_adp_type
_atom_site_occupancy
_atom_site_site_symmetry_order
_atom_site_calc_flag
_atom_site_refinement_flags_posn
_atom_site_refinement_flags_adp
_atom_site_refinement_flags_occupancy
_atom_site_disorder_assembly
_atom_site_disorder_group
Ba1 Ba -0.05623(2) 0.11781(2) 0.63834(2) 0.01706(5) Uani 1 1 d . . . . .
Co1 Co 0.26314(3) 0.21754(3) 0.63888(3) 0.01794(9) Uani 1 1 d . . . . .
Co2 Co -0.15687(3) 0.29528(3) 0.84381(3) 0.01782(9) Uani 1 1 d . . . . .
S1 S 0.12122(5) 0.18291(6) 0.49312(6) 0.02228(16) Uani 1 1 d . . . . .
S2 S 0.32795(6) 0.36216(7) 0.84981(6) 0.02498(17) Uani 1 1 d . . . . .
S3 S 0.16359(5) -0.00227(7) 0.61016(6) 0.02387(17) Uani 1 1 d . . . . .
S4 S -0.31682(5) 0.12944(6) 0.69115(6) 0.02277(16) Uani 1 1 d . . . . .
S5 S -0.06318(6) 0.41390(6) 0.74842(6) 0.02302(16) Uani 1 1 d D . . . .
S6 S -0.06776(6) 0.16744(7) 0.90190(6) 0.02428(16) Uani 1 1 d . . . . .
O1 O 0.10859(19) 0.0817(2) 0.4211(2) 0.0375(7) Uani 1 1 d . . . . .
O2 O 0.08164(19) 0.1957(2) 0.5753(2) 0.0359(6) Uani 1 1 d . . . . .
O3 O 0.3685(2) 0.4685(2) 0.90905(19) 0.0365(6) Uani 1 1 d . . . . .
O4 O 0.23028(18) 0.3246(2) 0.84199(19) 0.0336(6) Uani 1 1 d . . . . .
O5 O 0.09121(18) 0.0471(3) 0.6323(3) 0.0471(9) Uani 1 1 d . . . . .
O6 O 0.1427(2) -0.0960(2) 0.52396(19) 0.0403(7) Uani 1 1 d . . . . .
O7 O -0.23395(16) 0.10268(19) 0.65819(17) 0.0266(5) Uani 1 1 d . . . . .
O8 O -0.37920(18) 0.1393(2) 0.62836(18) 0.0310(6) Uani 1 1 d . . . . .
O9 O 0.01659(19) 0.4962(2) 0.7717(2) 0.0320(6) Uani 1 1 d . . . . .
O10 O -0.05241(19) 0.31237(19) 0.69644(18) 0.0288(5) Uani 1 1 d . . . . .
O11 O -0.04515(19) 0.1429(2) 0.81073(17) 0.0292(5) Uani 1 1 d . . . . .
O12 O -0.1332(2) 0.0884(2) 0.9086(2) 0.0359(6) Uani 1 1 d . . . . .
N1 N 0.22414(18) 0.2408(2) 0.53263(19) 0.0205(5) Uani 1 1 d . . . . .
N2 N 0.38475(18) 0.2056(2) 0.58299(19) 0.0212(5) Uani 1 1 d . . . . .
N3 N 0.34585(18) 0.3265(2) 0.74793(19) 0.0220(5) Uani 1 1 d . . . . .
N4 N 0.25028(18) 0.0772(2) 0.6136(2) 0.0202(5) Uani 1 1 d . . . . .
N5 N -0.28353(19) 0.2249(2) 0.7879(2) 0.0240(6) Uani 1 1 d . . . . .
N6 N -0.21122(19) 0.3903(2) 0.95070(19) 0.0228(5) Uani 1 1 d . . . . .
N7 N -0.1046(2) 0.4153(2) 0.8335(2) 0.0263(6) Uani 1 1 d . . . . .
N8 N -0.0953(2) 0.2702(2) 0.9354(2) 0.0257(6) Uani 1 1 d . . . . .
C1 C 0.2891(2) 0.2224(3) 0.4667(3) 0.0308(8) Uani 1 1 d . . . . .
H1A H 0.2881 0.2637 0.4361 0.037 Uiso 1 1 calc R . . . .
H1B H 0.2717 0.1521 0.4203 0.037 Uiso 1 1 calc R . . . .
C2 C 0.3847(3) 0.2490(3) 0.5196(3) 0.0320(8) Uani 1 1 d . . . . .
H2A H 0.4252 0.2240 0.4764 0.038 Uiso 1 1 calc R . . . .
H2B H 0.4078 0.3219 0.5541 0.038 Uiso 1 1 calc R . . . .
C3 C 0.4620(2) 0.2636(3) 0.6624(3) 0.0319(8) Uani 1 1 d . . . . .
H3A H 0.5167 0.2847 0.6411 0.038 Uiso 1 1 calc R . . . .
H3B H 0.4739 0.2204 0.6882 0.038 Uiso 1 1 calc R . . . .
C4 C 0.4409(2) 0.3552(3) 0.7359(2) 0.0272(7) Uani 1 1 d . . . . .
H4A H 0.4821 0.3801 0.7933 0.033 Uiso 1 1 calc R . . . .
H4B H 0.4488 0.4084 0.7180 0.033 Uiso 1 1 calc R . . . .
C5 C 0.3844(2) 0.2976(3) 0.8947(2) 0.0242(6) Uani 1 1 d . . . . .
C6 C 0.3676(2) 0.1933(3) 0.8435(2) 0.0274(7) Uani 1 1 d . . . . .
H6 H 0.3270 0.1589 0.7879 0.033 Uiso 1 1 calc R . . . .
C7 C 0.4109(3) 0.1408(3) 0.8750(3) 0.0309(8) Uani 1 1 d . . . . .
H7 H 0.3995 0.0711 0.8403 0.037 Uiso 1 1 calc R . . . .
C8 C 0.4719(3) 0.1916(3) 0.9589(3) 0.0336(8) Uani 1 1 d . . . . .
C9 C 0.4879(3) 0.2960(3) 1.0093(3) 0.0322(8) Uani 1 1 d . . . . .
H9 H 0.5281 0.3306 1.0652 0.039 Uiso 1 1 calc R . . . .
C10 C 0.4448(3) 0.3493(3) 0.9777(3) 0.0307(8) Uani 1 1 d . . . . .
H10 H 0.4564 0.4190 1.0118 0.037 Uiso 1 1 calc R . . . .
C11 C 0.5213(4) 0.1330(4) 0.9907(4) 0.0504(12) Uani 1 1 d . . . . .
H11A H 0.4793 0.0941 1.0113 0.076 Uiso 1 1 calc GR . . . .
H11B H 0.5705 0.1792 1.0404 0.076 Uiso 1 1 calc GR . . . .
H11C H 0.5453 0.0885 0.9406 0.076 Uiso 1 1 calc GR . . . .
C12 C 0.3809(3) 0.0964(3) 0.5362(3) 0.0293(7) Uani 1 1 d . . . . .
H12A H 0.4426 0.0886 0.5346 0.035 Uiso 1 1 calc R . . . .
H12B H 0.3495 0.0661 0.4732 0.035 Uiso 1 1 calc R . . . .
C13 C 0.3321(2) 0.0418(3) 0.5844(3) 0.0262(7) Uani 1 1 d . . . . .
H13A H 0.3139 -0.0303 0.5432 0.031 Uiso 1 1 calc R . . . .
H13B H 0.3732 0.0538 0.6379 0.031 Uiso 1 1 calc R . . . .
C14 C 0.1854(2) -0.0357(2) 0.6975(2) 0.0207(6) Uani 1 1 d . . . . .
C15 C 0.2307(2) -0.1094(3) 0.6832(3) 0.0268(7) Uani 1 1 d . . . . .
H15 H 0.2457 -0.1458 0.6260 0.032 Uiso 1 1 calc R . . . .
C16 C 0.2535(3) -0.1281(3) 0.7567(3) 0.0334(8) Uani 1 1 d . . . . .
H16 H 0.2848 -0.1767 0.7482 0.040 Uiso 1 1 calc R . . . .
C17 C 0.2301(3) -0.0752(4) 0.8420(3) 0.0375(9) Uani 1 1 d . . . . .
C18 C 0.1825(3) -0.0036(3) 0.8530(3) 0.0364(9) Uani 1 1 d . . . . .
H18 H 0.1650 0.0311 0.9093 0.044 Uiso 1 1 calc R . . . .
C19 C 0.1608(3) 0.0169(3) 0.7823(3) 0.0297(7) Uani 1 1 d . . . . .
H19 H 0.1298 0.0658 0.7912 0.036 Uiso 1 1 calc R . . . .
C20 C 0.2589(4) -0.0921(5) 0.9219(4) 0.0602(16) Uani 1 1 d . . . . .
H20A H 0.2723 -0.1565 0.8992 0.090 Uiso 1 1 calc GR . . . .
H20B H 0.2103 -0.0908 0.9567 0.090 Uiso 1 1 calc GR . . . .
H20C H 0.3124 -0.0398 0.9606 0.090 Uiso 1 1 calc GR . . . .
C21 C 0.0635(2) 0.2411(3) 0.4437(2) 0.0214(6) Uani 1 1 d . . . . .
C22 C 0.0278(3) 0.3185(3) 0.5019(3) 0.0278(7) Uani 1 1 d . . . . .
H22 H 0.0392 0.3422 0.5652 0.033 Uiso 1 1 calc R . . . .
C23 C -0.0249(3) 0.3596(3) 0.4647(3) 0.0314(8) Uani 1 1 d . . . . .
H23 H -0.0489 0.4111 0.5034 0.038 Uiso 1 1 calc R . . . .
C24 C -0.0427(2) 0.3252(3) 0.3698(3) 0.0314(8) Uani 1 1 d . . . . .
C25 C -0.0054(3) 0.2486(3) 0.3134(3) 0.0323(8) Uani 1 1 d . . . . .
H25 H -0.0159 0.2256 0.2501 0.039 Uiso 1 1 calc R . . . .
C26 C 0.0471(3) 0.2058(3) 0.3494(3) 0.0288(7) Uani 1 1 d . . . . .
H26 H 0.0710 0.1542 0.3108 0.035 Uiso 1 1 calc R . . . .
C27 C -0.1027(3) 0.3687(4) 0.3306(4) 0.0439(11) Uani 1 1 d . . . . .
H27A H -0.1573 0.3703 0.3570 0.066 Uiso 1 1 calc GR . . . .
H27B H -0.1186 0.3276 0.2651 0.066 Uiso 1 1 calc GR . . . .
H27C H -0.0705 0.4361 0.3446 0.066 Uiso 1 1 calc GR . . . .
C28 C -0.3768(2) 0.0291(3) 0.7093(3) 0.0284(7) Uani 1 1 d . U . . .
C29 C -0.4663(2) -0.0213(3) 0.6670(3) 0.0349(9) Uani 1 1 d . U . . .
H29 H -0.4970 -0.0019 0.6299 0.042 Uiso 1 1 calc R . . . .
C30 C -0.5106(3) -0.1027(4) 0.6812(4) 0.0477(11) Uani 1 1 d . U . . .
H30 H -0.5707 -0.1378 0.6523 0.057 Uiso 1 1 calc R . . . .
C31 C -0.4661(4) -0.1310(4) 0.7375(4) 0.0509(12) Uani 1 1 d . U . . .
C32 C -0.3773(4) -0.0783(4) 0.7799(4) 0.0537(12) Uani 1 1 d . U . . .
H32 H -0.3470 -0.0968 0.8180 0.064 Uiso 1 1 calc R . . . .
C33 C -0.3320(3) 0.0023(3) 0.7669(3) 0.0406(9) Uani 1 1 d . U . . .
H33 H -0.2722 0.0377 0.7967 0.049 Uiso 1 1 calc R . . . .
C34 C -0.5129(5) -0.2208(5) 0.7498(6) 0.077(2) Uani 1 1 d . U . . .
H34A H -0.5775 -0.2274 0.7446 0.115 Uiso 1 1 calc GR . . . .
H34B H -0.4891 -0.2110 0.8094 0.115 Uiso 1 1 calc GR . . . .
H34C H -0.5018 -0.2811 0.7032 0.115 Uiso 1 1 calc GR . . . .
C35 C -0.3502(2) 0.2756(3) 0.8370(3) 0.0301(8) Uani 1 1 d . . . . .
H35A H -0.4065 0.2263 0.8281 0.036 Uiso 1 1 calc R . . . .
H35B H -0.3639 0.3205 0.8140 0.036 Uiso 1 1 calc R . . . .
C36 C -0.3078(2) 0.3357(3) 0.9388(3) 0.0291(7) Uani 1 1 d . . . . .
H36A H -0.3421 0.3836 0.9708 0.035 Uiso 1 1 calc R . . . .
H36B H -0.3107 0.2901 0.9654 0.035 Uiso 1 1 calc R . . . .
C37 C -0.2037(3) 0.4842(3) 0.9420(3) 0.0279(7) Uani 1 1 d . . . . .
H37A H -0.2032 0.5397 1.0015 0.034 Uiso 1 1 calc R . . . .
H37B H -0.2564 0.4750 0.8999 0.034 Uiso 1 1 calc R . . . .
C38 C -0.1161(3) 0.5099(3) 0.9062(3) 0.0280(7) Uani 1 1 d . . . . .
H38A H -0.1209 0.5562 0.8818 0.034 Uiso 1 1 calc R . . . .
H38B H -0.0639 0.5417 0.9558 0.034 Uiso 1 1 calc R . . . .
C46 C -0.1545(3) 0.4084(3) 1.0358(2) 0.0292(7) Uani 1 1 d . . . . .
H46A H -0.1878 0.4307 1.0865 0.035 Uiso 1 1 calc R . . . .
H46B H -0.0990 0.4614 1.0507 0.035 Uiso 1 1 calc R . . . .
C47 C -0.1296(3) 0.3112(3) 1.0233(2) 0.0289(7) Uani 1 1 d . . . . .
H47A H -0.0829 0.3263 1.0739 0.035 Uiso 1 1 calc R . . . .
H47B H -0.1829 0.2626 1.0218 0.035 Uiso 1 1 calc R . . . .
C48 C 0.0346(3) 0.1905(3) 0.9741(2) 0.0267(7) Uani 1 1 d . . . . .
C49 C 0.1167(3) 0.2421(3) 0.9646(3) 0.0274(7) Uani 1 1 d . . . . .
H49 H 0.1179 0.2621 0.9188 0.033 Uiso 1 1 calc R . . . .
C50 C 0.1970(3) 0.2641(4) 1.0229(3) 0.0390(9) Uani 1 1 d . . . . .
H50 H 0.2519 0.2980 1.0156 0.047 Uiso 1 1 calc R . . . .
C51 C 0.1956(3) 0.2358(5) 1.0918(4) 0.0563(14) Uani 1 1 d . . . . .
C52 C 0.1141(4) 0.1820(6) 1.0997(4) 0.070(2) Uani 1 1 d . . . . .
H52 H 0.1135 0.1614 1.1450 0.085 Uiso 1 1 calc R . . . .
C53 C 0.0323(3) 0.1578(5) 1.0405(4) 0.0517(13) Uani 1 1 d . . . . .
H53 H -0.0220 0.1209 1.0457 0.062 Uiso 1 1 calc R . . . .
C54 C 0.2844(4) 0.2650(8) 1.1573(6) 0.096(3) Uani 1 1 d . . . . .
H54A H 0.3301 0.2401 1.1224 0.144 Uiso 1 1 calc GR . . . .
H54B H 0.2740 0.2361 1.1981 0.144 Uiso 1 1 calc GR . . . .
H54C H 0.3050 0.3372 1.1924 0.144 Uiso 1 1 calc GR . . . .
C39A C -0.1523(6) 0.4263(8) 0.6832(6) 0.0233(14) Uani 0.383(16) 1 d D U P A 1
C40A C -0.2277(6) 0.3465(7) 0.6274(5) 0.0352(16) Uani 0.383(16) 1 d D U P A 1
H40A H -0.2346 0.2832 0.6243 0.042 Uiso 0.383(16) 1 calc R . P A 1
C41A C -0.2926(6) 0.3630(9) 0.5765(5) 0.049(2) Uani 0.383(16) 1 d D U P A 1
H41A H -0.3430 0.3099 0.5391 0.058 Uiso 0.383(16) 1 calc R . P A 1
C42A C -0.2839(7) 0.4568(10) 0.5800(7) 0.054(3) Uani 0.383(16) 1 d D U P A 1
C43A C -0.2080(9) 0.5349(9) 0.6361(9) 0.046(2) Uani 0.383(16) 1 d D U P A 1
H43A H -0.2013 0.5981 0.6391 0.056 Uiso 0.383(16) 1 calc R . P A 1
C44A C -0.1428(7) 0.5211(8) 0.6873(9) 0.0308(18) Uani 0.383(16) 1 d D U P A 1
H44A H -0.0925 0.5744 0.7245 0.037 Uiso 0.383(16) 1 calc R . P A 1
C45A C -0.3557(11) 0.4742(15) 0.5235(11) 0.085(5) Uani 0.383(16) 1 d D U P A 1
H45A H -0.3951 0.4103 0.4788 0.128 Uiso 0.383(16) 1 calc R . P A 1
H45B H -0.3257 0.5093 0.4928 0.128 Uiso 0.383(16) 1 calc R . P A 1
H45C H -0.3912 0.5138 0.5637 0.128 Uiso 0.383(16) 1 calc R . P A 1
C39B C -0.1414(4) 0.4269(5) 0.6729(5) 0.0231(12) Uani 0.617(16) 1 d D U P A 2
C40B C -0.2132(5) 0.3431(5) 0.6160(5) 0.0344(14) Uani 0.617(16) 1 d D U P A 2
H40B H -0.2187 0.2819 0.6169 0.041 Uiso 0.617(16) 1 calc R . P A 2
C41B C -0.2764(5) 0.3524(7) 0.5578(5) 0.049(2) Uani 0.617(16) 1 d D U P A 2
H41B H -0.3245 0.2967 0.5196 0.059 Uiso 0.617(16) 1 calc R . P A 2
C42B C -0.2696(6) 0.4430(7) 0.5552(6) 0.053(2) Uani 0.617(16) 1 d D U P A 2
C43B C -0.1973(6) 0.5253(6) 0.6127(6) 0.045(2) Uani 0.617(16) 1 d D U P A 2
H43B H -0.1919 0.5865 0.6118 0.054 Uiso 0.617(16) 1 calc R . P A 2
C44B C -0.1337(5) 0.5186(5) 0.6710(6) 0.0297(15) Uani 0.617(16) 1 d D U P A 2
H44B H -0.0859 0.5746 0.7090 0.036 Uiso 0.617(16) 1 calc R . P A 2
C45B C -0.3366(9) 0.4510(11) 0.4871(10) 0.084(5) Uani 0.617(16) 1 d D U P A 2
H45D H -0.3322 0.4057 0.4253 0.126 Uiso 0.617(16) 1 calc GR . P A 2
H45E H -0.3218 0.5189 0.4957 0.126 Uiso 0.617(16) 1 calc GR . P A 2
H45F H -0.3978 0.4333 0.4975 0.126 Uiso 0.617(16) 1 calc GR . P A 2
N9 N 0.3155(4) 0.6612(4) 0.8121(4) 0.0725(15) Uani 1 1 d . U . . .
C55 C 0.2742(3) 0.5777(4) 0.7677(3) 0.0456(10) Uani 1 1 d . U . . .
C57 C 0.2197(4) 0.4746(4) 0.7159(3) 0.0461(11) Uani 1 1 d . U . . .
H57A H 0.2197 0.4522 0.6515 0.069 Uiso 1 1 calc GR . . . .
H57B H 0.1581 0.4706 0.7273 0.069 Uiso 1 1 calc GR . . . .
H57C H 0.2449 0.4325 0.7344 0.069 Uiso 1 1 calc GR . . . .

loop_
_atom_site_aniso_label
_atom_site_aniso_U_11
_atom_site_aniso_U_22
_atom_site_aniso_U_33
_atom_site_aniso_U_23
_atom_site_aniso_U_13
_atom_site_aniso_U_12
Ba1 0.01810(9) 0.01712(9) 0.01630(9) 0.00701(7) 0.00407(6) 0.00687(6)
Co1 0.01702(18) 0.0177(2) 0.0195(2) 0.00920(16) 0.00258(15) 0.00447(15)
Co2 0.01967(19) 0.01649(19) 0.01680(19) 0.00671(16) 0.00496(15) 0.00574(15)
S1 0.0184(3) 0.0236(4) 0.0320(4) 0.0190(3) 0.0036(3) 0.0061(3)
S2 0.0270(4) 0.0232(4) 0.0211(4) 0.0055(3) 0.0061(3) 0.0101(3)
S3 0.0174(3) 0.0276(4) 0.0315(4) 0.0207(4) -0.0020(3) 0.0015(3)
S4 0.0175(3) 0.0213(4) 0.0226(4) 0.0035(3) 0.0036(3) 0.0070(3)
S5 0.0313(4) 0.0165(3) 0.0229(4) 0.0094(3) 0.0105(3) 0.0076(3)
S6 0.0298(4) 0.0263(4) 0.0201(4) 0.0131(3) 0.0053(3) 0.0083(3)
O1 0.0336(14) 0.0185(12) 0.0498(17) 0.0096(12) -0.0116(12) 0.0057(10)
O2 0.0290(13) 0.0554(18) 0.0464(17) 0.0402(15) 0.0141(12) 0.0173(12)
O3 0.0474(16) 0.0224(13) 0.0292(14) 0.0017(11) 0.0045(12) 0.0132(12)
O4 0.0259(12) 0.0429(16) 0.0332(14) 0.0151(12) 0.0114(11) 0.0158(11)
O5 0.0192(12) 0.059(2) 0.099(3) 0.065(2) 0.0177(14) 0.0170(13)
O6 0.0461(16) 0.0393(16) 0.0260(13) 0.0194(12) -0.0102(12) -0.0124(13)
O7 0.0197(11) 0.0266(12) 0.0263(12) 0.0048(10) 0.0065(9) 0.0084(9)
O8 0.0266(12) 0.0318(14) 0.0279(13) 0.0078(11) 0.0000(10) 0.0100(10)
O9 0.0336(13) 0.0277(13) 0.0359(14) 0.0182(12) 0.0078(11) 0.0022(11)
O10 0.0429(15) 0.0204(12) 0.0298(13) 0.0129(10) 0.0185(11) 0.0155(11)
O11 0.0417(14) 0.0314(13) 0.0169(11) 0.0113(10) 0.0058(10) 0.0142(11)
O12 0.0382(15) 0.0356(15) 0.0364(15) 0.0215(13) 0.0052(12) 0.0046(12)
N1 0.0212(12) 0.0206(13) 0.0209(13) 0.0105(11) 0.0032(10) 0.0060(10)
N2 0.0202(12) 0.0196(13) 0.0220(13) 0.0080(11) 0.0040(10) 0.0054(10)
N3 0.0198(12) 0.0206(13) 0.0224(13) 0.0075(11) 0.0039(10) 0.0045(10)
N4 0.0177(11) 0.0194(12) 0.0271(14) 0.0136(11) 0.0036(10) 0.0060(10)
N5 0.0206(12) 0.0210(13) 0.0234(13) 0.0023(11) 0.0064(10) 0.0091(10)
N6 0.0235(13) 0.0212(13) 0.0208(13) 0.0071(11) 0.0074(10) 0.0054(10)
N7 0.0388(16) 0.0168(13) 0.0237(14) 0.0087(11) 0.0151(12) 0.0076(11)
N8 0.0308(14) 0.0296(15) 0.0214(13) 0.0137(12) 0.0075(11) 0.0126(12)
C1 0.0234(16) 0.045(2) 0.0302(18) 0.0244(17) 0.0067(13) 0.0065(15)
C2 0.0271(17) 0.040(2) 0.036(2) 0.0216(17) 0.0123(15) 0.0108(15)
C3 0.0231(16) 0.0326(19) 0.0318(19) 0.0087(15) 0.0029(14) 0.0059(14)
C4 0.0227(15) 0.0235(16) 0.0257(16) 0.0051(13) 0.0030(12) 0.0017(12)
C5 0.0241(15) 0.0264(16) 0.0183(14) 0.0076(13) 0.0059(12) 0.0050(12)
C6 0.0276(16) 0.0263(17) 0.0231(16) 0.0096(14) -0.0004(13) 0.0031(13)
C7 0.0318(18) 0.0286(18) 0.0305(18) 0.0147(15) -0.0003(14) 0.0040(14)
C8 0.0301(18) 0.039(2) 0.035(2) 0.0223(17) 0.0009(15) 0.0059(15)
C9 0.0253(16) 0.038(2) 0.0258(17) 0.0135(16) -0.0008(13) -0.0017(14)
C10 0.0284(17) 0.0314(19) 0.0239(17) 0.0084(14) 0.0039(13) 0.0021(14)
C11 0.052(3) 0.049(3) 0.054(3) 0.031(2) -0.010(2) 0.010(2)
C12 0.0281(17) 0.0276(18) 0.0326(18) 0.0129(15) 0.0101(14) 0.0093(14)
C13 0.0280(16) 0.0214(16) 0.0290(17) 0.0098(13) 0.0102(13) 0.0095(13)
C14 0.0201(13) 0.0223(15) 0.0233(15) 0.0141(12) 0.0038(11) 0.0047(11)
C15 0.0253(15) 0.0304(18) 0.0337(18) 0.0210(15) 0.0102(13) 0.0102(13)
C16 0.0273(17) 0.041(2) 0.051(2) 0.036(2) 0.0091(16) 0.0143(15)
C17 0.0320(19) 0.051(3) 0.038(2) 0.033(2) 0.0053(16) 0.0017(17)
C18 0.038(2) 0.043(2) 0.0286(19) 0.0174(17) 0.0118(16) 0.0079(17)
C19 0.0337(18) 0.0272(18) 0.0307(18) 0.0135(15) 0.0113(14) 0.0112(14)
C20 0.052(3) 0.095(5) 0.056(3) 0.061(3) 0.004(2) 0.007(3)
C21 0.0197(13) 0.0224(15) 0.0279(16) 0.0167(13) 0.0040(12) 0.0059(11)
C22 0.0337(18) 0.0292(18) 0.0276(17) 0.0173(15) 0.0076(14) 0.0124(14)
C23 0.0338(18) 0.0310(19) 0.040(2) 0.0222(17) 0.0120(16) 0.0160(15)
C24 0.0250(16) 0.036(2) 0.048(2) 0.0326(18) 0.0037(15) 0.0064(14)
C25 0.0380(19) 0.037(2) 0.0280(18) 0.0214(16) 0.0021(15) 0.0082(16)
C26 0.0313(17) 0.0303(18) 0.0305(18) 0.0189(15) 0.0070(14) 0.0088(14)
C27 0.038(2) 0.052(3) 0.062(3) 0.044(2) 0.001(2) 0.0139(19)
C28 0.0271(16) 0.0184(15) 0.0317(18) 0.0046(13) 0.0100(13) 0.0050(12)
C29 0.0206(15) 0.0314(19) 0.045(2) 0.0101(17) 0.0112(15) 0.0091(14)
C30 0.0283(19) 0.037(2) 0.065(3) 0.013(2) 0.0220(19) 0.0041(16)
C31 0.053(3) 0.035(2) 0.064(3) 0.021(2) 0.031(2) 0.0100(19)
C32 0.062(3) 0.040(2) 0.062(3) 0.028(2) 0.015(2) 0.008(2)
C33 0.040(2) 0.032(2) 0.045(2) 0.0168(18) 0.0032(18) 0.0042(17)
C34 0.081(4) 0.056(4) 0.098(5) 0.042(4) 0.035(4) 0.004(3)
C35 0.0237(16) 0.0256(17) 0.0325(18) 0.0047(14) 0.0087(13) 0.0090(13)
C36 0.0271(16) 0.0252(17) 0.0282(17) 0.0058(14) 0.0136(13) 0.0064(13)
C37 0.0333(18) 0.0215(16) 0.0258(17) 0.0065(13) 0.0103(14) 0.0100(13)
C38 0.0370(18) 0.0165(15) 0.0271(17) 0.0063(13) 0.0132(14) 0.0070(13)
C46 0.0338(18) 0.0299(18) 0.0186(15) 0.0073(13) 0.0065(13) 0.0071(14)
C47 0.0360(18) 0.0325(19) 0.0206(16) 0.0142(14) 0.0104(13) 0.0084(15)
C48 0.0316(17) 0.0353(19) 0.0198(15) 0.0152(14) 0.0075(13) 0.0156(14)
C49 0.0326(17) 0.0246(16) 0.0255(16) 0.0103(14) 0.0087(14) 0.0111(14)
C50 0.035(2) 0.043(2) 0.038(2) 0.0149(19) 0.0068(17) 0.0173(18)
C51 0.037(2) 0.101(5) 0.047(3) 0.043(3) 0.008(2) 0.032(3)
C52 0.051(3) 0.142(6) 0.067(4) 0.082(4) 0.019(3) 0.043(4)
C53 0.043(2) 0.094(4) 0.049(3) 0.056(3) 0.016(2) 0.024(3)
C54 0.047(3) 0.174(9) 0.089(5) 0.081(6) -0.005(3) 0.035(4)
C39A 0.029(2) 0.0246(18) 0.021(2) 0.0128(17) 0.013(2) 0.0089(17)
C40A 0.035(3) 0.034(2) 0.033(3) 0.014(2) 0.006(2) 0.004(2)
C41A 0.045(3) 0.054(3) 0.042(4) 0.020(3) -0.002(3) 0.011(3)
C42A 0.055(4) 0.061(3) 0.051(5) 0.029(3) 0.005(4) 0.019(3)
C43A 0.055(3) 0.049(3) 0.047(5) 0.028(3) 0.010(3) 0.023(2)
C44A 0.038(3) 0.029(2) 0.034(4) 0.019(2) 0.015(3) 0.0131(18)
C45A 0.082(7) 0.091(8) 0.087(10) 0.047(8) -0.016(7) 0.026(5)
C39B 0.030(2) 0.0238(17) 0.021(2) 0.0133(16) 0.0128(18) 0.0082(16)
C40B 0.036(3) 0.033(2) 0.033(3) 0.015(2) 0.005(2) 0.0056(19)
C41B 0.045(3) 0.054(3) 0.042(4) 0.019(3) -0.002(3) 0.010(3)
C42B 0.054(4) 0.062(3) 0.049(5) 0.030(4) 0.003(4) 0.021(3)
C43B 0.055(3) 0.049(3) 0.047(5) 0.030(3) 0.011(3) 0.022(2)
C44B 0.038(2) 0.028(2) 0.033(3) 0.020(2) 0.015(2) 0.0127(18)
C45B 0.081(7) 0.093(8) 0.085(9) 0.048(8) -0.017(7) 0.029(5)
N9 0.072(3) 0.067(3) 0.068(3) 0.036(2) -0.011(2) -0.008(2)
C55 0.041(2) 0.060(2) 0.041(2) 0.0289(18) 0.0045(17) 0.0126(17)
C57 0.054(2) 0.043(2) 0.041(2) 0.0135(18) 0.0004(19) 0.0289(18)

loop_
_atom_type_symbol
_atom_type_description
_atom_type_scat_dispersion_real
_atom_type_scat_dispersion_imag
_atom_type_scat_source
C C 0.0033 0.0016 'International Tables Vol C Tables 4.2.6.8 and 6.1.1.4'
H H 0.0000 0.0000 'International Tables Vol C Tables 4.2.6.8 and 6.1.1.4'
Ba Ba -0.3244 2.2819 'International Tables Vol C Tables 4.2.6.8 and 6.1.1.4'
Co Co 0.3494 0.9721 'International Tables Vol C Tables 4.2.6.8 and 6.1.1.4'
N N 0.0061 0.0033 'International Tables Vol C Tables 4.2.6.8 and 6.1.1.4'
O O 0.0106 0.0060 'International Tables Vol C Tables 4.2.6.8 and 6.1.1.4'
S S 0.1246 0.1234 'International Tables Vol C Tables 4.2.6.8 and 6.1.1.4'

loop_
_geom_angle_atom_site_label_1
_geom_angle_atom_site_label_2
_geom_angle_atom_site_label_3
_geom_angle
_geom_angle_site_symmetry_1
_geom_angle_site_symmetry_3
O1 Ba1 O2 119.79(10) 2_556 .
O1 Ba1 O6 91.45(9) 2_556 2_556
O1 Ba1 O7 82.36(9) 2_556 .
O1 Ba1 O10 164.48(9) 2_556 .
O1 Ba1 O11 88.07(9) 2_556 .
O2 Ba1 O6 77.40(9) . 2_556
O2 Ba1 O7 145.27(8) . .
O5 Ba1 O1 70.39(9) . 2_556
O5 Ba1 O2 64.18(9) . .
O5 Ba1 O6 117.55(11) . 2_556
O5 Ba1 O7 149.45(8) . .
O5 Ba1 O10 125.05(9) . .
O5 Ba1 O11 85.71(10) . .
O7 Ba1 O6 75.53(9) . 2_556
O10 Ba1 O2 72.96(9) . .
O10 Ba1 O6 82.56(9) . 2_556
O10 Ba1 O7 82.28(8) . .
O11 Ba1 O2 123.96(9) . .
O11 Ba1 O6 155.04(10) . 2_556
O11 Ba1 O7 79.69(8) . .
O11 Ba1 O10 91.38(8) . .
N1 Co1 N2 83.91(11) . .
N3 Co1 N1 120.23(12) . .
N3 Co1 N2 83.56(11) . .
N3 Co1 N4 119.42(12) . .
N4 Co1 N1 117.25(12) . .
N4 Co1 N2 84.93(11) . .
N5 Co2 N6 84.37(11) . .
N5 Co2 N8 120.72(14) . .
N7 Co2 N5 117.77(14) . .
N7 Co2 N6 84.55(12) . .
N7 Co2 N8 119.28(14) . .
N8 Co2 N6 86.13(12) . .
O1 S1 O2 117.56(19) . .
O1 S1 N1 112.79(16) . .
O1 S1 C21 105.16(17) . .
O2 S1 N1 103.41(16) . .
O2 S1 C21 105.11(16) . .
N1 S1 C21 112.79(15) . .
O3 S2 O4 117.41(18) . .
O3 S2 N3 112.90(17) . .
O3 S2 C5 105.97(17) . .
O4 S2 N3 105.63(16) . .
O4 S2 C5 108.00(17) . .
N3 S2 C5 106.36(16) . .
O5 S3 O6 115.9(2) . .
O5 S3 N4 107.39(16) . .
O5 S3 C14 106.31(18) . .
O6 S3 N4 111.80(17) . .
O6 S3 C14 105.71(17) . .
N4 S3 C14 109.52(15) . .
O7 S4 N5 105.95(15) . .
O7 S4 C28 106.12(17) . .
O8 S4 O7 115.85(16) . .
O8 S4 N5 114.80(16) . .
O8 S4 C28 106.37(18) . .
N5 S4 C28 107.13(17) . .
O9 S5 O10 116.50(17) . .
O9 S5 N7 113.85(17) . .
O9 S5 C39A 108.9(4) . .
O9 S5 C39B 104.1(3) . .
O10 S5 N7 105.64(15) . .
O10 S5 C39A 107.4(4) . .
O10 S5 C39B 105.0(3) . .
N7 S5 C39A 103.6(4) . .
N7 S5 C39B 111.5(3) . .
O11 S6 N8 105.56(16) . .
O11 S6 C48 106.59(16) . .
O12 S6 O11 115.94(17) . .
O12 S6 N8 114.62(18) . .
O12 S6 C48 105.72(18) . .
N8 S6 C48 107.94(17) . .
S1 O1 Ba1 149.8(2) . 2_556
S1 O2 Ba1 144.54(19) . .
S3 O5 Ba1 168.8(3) . .
S3 O6 Ba1 123.17(18) . 2_556
S4 O7 Ba1 161.06(15) . .
S5 O10 Ba1 163.40(15) . .
S6 O11 Ba1 160.14(17) . .
S1 N1 Co1 108.25(15) . .
C1 N1 Co1 112.1(2) . .
C1 N1 S1 117.4(2) . .
C2 N2 Co1 106.5(2) . .
C2 N2 C3 112.5(3) . .
C2 N2 C12 113.0(3) . .
C3 N2 Co1 106.4(2) . .
C12 N2 Co1 106.5(2) . .
C12 N2 C3 111.4(3) . .
S2 N3 Co1 124.99(16) . .
C4 N3 Co1 115.4(2) . .
C4 N3 S2 117.0(2) . .
S3 N4 Co1 128.94(16) . .
C13 N4 Co1 112.9(2) . .
C13 N4 S3 117.8(2) . .
S4 N5 Co2 124.99(16) . .
C35 N5 Co2 114.8(2) . .
C35 N5 S4 119.7(2) . .
C36 N6 Co2 106.6(2) . .
C36 N6 C37 111.8(3) . .
C36 N6 C46 113.0(3) . .
C37 N6 Co2 107.1(2) . .
C46 N6 Co2 105.1(2) . .
C46 N6 C37 112.6(3) . .
S5 N7 Co2 123.66(17) . .
C38 N7 Co2 115.6(2) . .
C38 N7 S5 120.3(2) . .
S6 N8 Co2 118.37(17) . .
C47 N8 Co2 112.1(2) . .
C47 N8 S6 118.7(2) . .
N1 C1 H1A 110.0 . .
N1 C1 H1B 110.0 . .
N1 C1 C2 108.6(3) . .
H1A C1 H1B 108.3 . .
C2 C1 H1A 110.0 . .
C2 C1 H1B 110.0 . .
N2 C2 C1 111.5(3) . .
N2 C2 H2A 109.3 . .
N2 C2 H2B 109.3 . .
C1 C2 H2A 109.3 . .
C1 C2 H2B 109.3 . .
H2A C2 H2B 108.0 . .
N2 C3 H3A 109.4 . .
N2 C3 H3B 109.4 . .
N2 C3 C4 111.3(3) . .
H3A C3 H3B 108.0 . .
C4 C3 H3A 109.4 . .
C4 C3 H3B 109.4 . .
N3 C4 C3 108.5(3) . .
N3 C4 H4A 110.0 . .
N3 C4 H4B 110.0 . .
C3 C4 H4A 110.0 . .
C3 C4 H4B 110.0 . .
H4A C4 H4B 108.4 . .
C6 C5 S2 118.4(3) . .
C10 C5 S2 121.4(3) . .
C10 C5 C6 120.2(4) . .
C5 C6 H6 119.9 . .
C7 C6 C5 120.2(3) . .
C7 C6 H6 119.9 . .
C6 C7 H7 119.8 . .
C6 C7 C8 120.5(4) . .
C8 C7 H7 119.8 . .
C7 C8 C11 119.6(4) . .
C9 C8 C7 118.6(4) . .
C9 C8 C11 121.8(4) . .
C8 C9 H9 119.4 . .
C10 C9 C8 121.2(3) . .
C10 C9 H9 119.4 . .
C5 C10 C9 119.4(4) . .
C5 C10 H10 120.3 . .
C9 C10 H10 120.3 . .
C8 C11 H11A 109.5 . .
C8 C11 H11B 109.5 . .
C8 C11 H11C 109.5 . .
H11A C11 H11B 109.5 . .
H11A C11 H11C 109.5 . .
H11B C11 H11C 109.5 . .
N2 C12 H12A 109.3 . .
N2 C12 H12B 109.3 . .
N2 C12 C13 111.8(3) . .
H12A C12 H12B 107.9 . .
C13 C12 H12A 109.3 . .
C13 C12 H12B 109.3 . .
N4 C13 C12 110.5(3) . .
N4 C13 H13A 109.6 . .
N4 C13 H13B 109.6 . .
C12 C13 H13A 109.6 . .
C12 C13 H13B 109.6 . .
H13A C13 H13B 108.1 . .
C15 C14 S3 120.4(3) . .
C15 C14 C19 120.7(3) . .
C19 C14 S3 118.8(3) . .
C14 C15 H15 120.6 . .
C14 C15 C16 118.7(4) . .
C16 C15 H15 120.6 . .
C15 C16 H16 119.5 . .
C17 C16 C15 121.0(4) . .
C17 C16 H16 119.5 . .
C16 C17 C18 118.6(4) . .
C16 C17 C20 120.6(5) . .
C18 C17 C20 120.8(5) . .
C17 C18 H18 119.4 . .
C19 C18 C17 121.3(4) . .
C19 C18 H18 119.4 . .
C14 C19 H19 120.2 . .
C18 C19 C14 119.7(4) . .
C18 C19 H19 120.2 . .
C17 C20 H20A 109.5 . .
C17 C20 H20B 109.5 . .
C17 C20 H20C 109.5 . .
H20A C20 H20B 109.5 . .
H20A C20 H20C 109.5 . .
H20B C20 H20C 109.5 . .
C22 C21 S1 117.8(3) . .
C26 C21 S1 121.4(3) . .
C26 C21 C22 120.6(3) . .
C21 C22 H22 120.3 . .
C23 C22 C21 119.4(3) . .
C23 C22 H22 120.3 . .
C22 C23 H23 119.4 . .
C22 C23 C24 121.1(4) . .
C24 C23 H23 119.4 . .
C23 C24 C27 120.2(4) . .
C25 C24 C23 118.3(3) . .
C25 C24 C27 121.5(4) . .
C24 C25 H25 119.3 . .
C26 C25 C24 121.4(4) . .
C26 C25 H25 119.3 . .
C21 C26 C25 119.1(4) . .
C21 C26 H26 120.4 . .
C25 C26 H26 120.4 . .
C24 C27 H27A 109.5 . .
C24 C27 H27B 109.5 . .
C24 C27 H27C 109.5 . .
H27A C27 H27B 109.5 . .
H27A C27 H27C 109.5 . .
H27B C27 H27C 109.5 . .
C29 C28 S4 120.7(3) . .
C29 C28 C33 120.7(4) . .
C33 C28 S4 118.6(3) . .
C28 C29 H29 120.6 . .
C28 C29 C30 118.8(4) . .
C30 C29 H29 120.6 . .
C29 C30 H30 119.5 . .
C31 C30 C29 121.0(4) . .
C31 C30 H30 119.5 . .
C30 C31 C34 120.8(5) . .
C32 C31 C30 118.8(5) . .
C32 C31 C34 120.3(6) . .
C31 C32 H32 119.4 . .
C31 C32 C33 121.3(5) . .
C33 C32 H32 119.4 . .
C28 C33 C32 119.3(4) . .
C28 C33 H33 120.3 . .
C32 C33 H33 120.3 . .
C31 C34 H34A 109.5 . .
C31 C34 H34B 109.5 . .
C31 C34 H34C 109.5 . .
H34A C34 H34B 109.5 . .
H34A C34 H34C 109.5 . .
H34B C34 H34C 109.5 . .
N5 C35 H35A 110.2 . .
N5 C35 H35B 110.2 . .
N5 C35 C36 107.4(3) . .
H35A C35 H35B 108.5 . .
C36 C35 H35A 110.2 . .
C36 C35 H35B 110.2 . .
N6 C36 C35 110.5(3) . .
N6 C36 H36A 109.6 . .
N6 C36 H36B 109.6 . .
C35 C36 H36A 109.6 . .
C35 C36 H36B 109.6 . .
H36A C36 H36B 108.1 . .
N6 C37 H37A 109.5 . .
N6 C37 H37B 109.5 . .
N6 C37 C38 110.7(3) . .
H37A C37 H37B 108.1 . .
C38 C37 H37A 109.5 . .
C38 C37 H37B 109.5 . .
N7 C38 C37 107.8(3) . .
N7 C38 H38A 110.1 . .
N7 C38 H38B 110.1 . .
C37 C38 H38A 110.1 . .
C37 C38 H38B 110.1 . .
H38A C38 H38B 108.5 . .
N6 C46 H46A 109.5 . .
N6 C46 H46B 109.5 . .
N6 C46 C47 110.5(3) . .
H46A C46 H46B 108.1 . .
C47 C46 H46A 109.5 . .
C47 C46 H46B 109.5 . .
N8 C47 C46 107.1(3) . .
N8 C47 H47A 110.3 . .
N8 C47 H47B 110.3 . .
C46 C47 H47A 110.3 . .
C46 C47 H47B 110.3 . .
H47A C47 H47B 108.6 . .
C49 C48 S6 119.7(3) . .
C49 C48 C53 120.3(4) . .
C53 C48 S6 120.0(3) . .
C48 C49 H49 119.8 . .
C50 C49 C48 120.4(4) . .
C50 C49 H49 119.8 . .
C49 C50 H50 119.9 . .
C51 C50 C49 120.2(4) . .
C51 C50 H50 119.9 . .
C50 C51 C52 119.4(4) . .
C50 C51 C54 118.8(5) . .
C52 C51 C54 121.8(5) . .
C51 C52 H52 119.4 . .
C51 C52 C53 121.2(5) . .
C53 C52 H52 119.4 . .
C48 C53 C52 118.4(5) . .
C48 C53 H53 120.8 . .
C52 C53 H53 120.8 . .
C51 C54 H54A 109.5 . .
C51 C54 H54B 109.5 . .
C51 C54 H54C 109.5 . .
H54A C54 H54B 109.5 . .
H54A C54 H54C 109.5 . .
H54B C54 H54C 109.5 . .
C40A C39A S5 123.2(6) . .
C40A C39A C44A 120.1(4) . .
C44A C39A S5 116.7(6) . .
C39A C40A H40A 120.6 . .
C41A C40A C39A 118.9(5) . .
C41A C40A H40A 120.6 . .
C40A C41A H41A 119.2 . .
C42A C41A C40A 121.6(5) . .
C42A C41A H41A 119.2 . .
C41A C42A C45A 121.2(6) . .
C43A C42A C41A 118.3(5) . .
C43A C42A C45A 120.5(6) . .
C42A C43A H43A 119.2 . .
C44A C43A C42A 121.6(5) . .
C44A C43A H43A 119.2 . .
C39A C44A H44A 120.2 . .
C43A C44A C39A 119.6(4) . .
C43A C44A H44A 120.2 . .
C42A C45A H45A 109.5 . .
C42A C45A H45B 109.5 . .
C42A C45A H45C 109.5 . .
H45A C45A H45B 109.5 . .
H45A C45A H45C 109.5 . .
H45B C45A H45C 109.5 . .
C40B C39B S5 118.0(4) . .
C40B C39B C44B 120.1(4) . .
C44B C39B S5 121.9(4) . .
C39B C40B H40B 120.6 . .
C41B C40B C39B 118.9(5) . .
C41B C40B H40B 120.6 . .
C40B C41B H41B 119.2 . .
C42B C41B C40B 121.6(5) . .
C42B C41B H41B 119.2 . .
C41B C42B C45B 121.2(6) . .
C43B C42B C41B 118.3(5) . .
C43B C42B C45B 120.5(6) . .
C42B C43B H43B 119.2 . .
C44B C43B C42B 121.5(5) . .
C44B C43B H43B 119.2 . .
C39B C44B H44B 120.2 . .
C43B C44B C39B 119.6(4) . .
C43B C44B H44B 120.2 . .
C42B C45B H45D 109.5 . .
C42B C45B H45E 109.5 . .
C42B C45B H45F 109.5 . .
H45D C45B H45E 109.5 . .
H45D C45B H45F 109.5 . .
H45E C45B H45F 109.5 . .
N9 C55 C57 177.0(6) . .
C55 C57 H57A 109.5 . .
C55 C57 H57B 109.5 . .
C55 C57 H57C 109.5 . .
H57A C57 H57B 109.5 . .
H57A C57 H57C 109.5 . .
H57B C57 H57C 109.5 . .

loop_
_geom_bond_atom_site_label_1
_geom_bond_atom_site_label_2
_geom_bond_distance
_geom_bond_site_symmetry_2
Ba1 O1 2.677(3) 2_556
Ba1 O2 2.684(3) .
Ba1 O5 2.675(3) .
Ba1 O6 2.755(3) 2_556
Ba1 O7 2.714(2) .
Ba1 O10 2.683(3) .
Ba1 O11 2.681(3) .
Co1 N1 2.015(3) .
Co1 N2 2.120(3) .
Co1 N3 1.945(3) .
Co1 N4 1.963(3) .
Co2 N5 1.937(3) .
Co2 N6 2.075(3) .
Co2 N7 1.929(3) .
Co2 N8 1.948(3) .
S1 O1 1.437(3) .
S1 O2 1.465(3) .
S1 N1 1.562(3) .
S1 C21 1.764(3) .
S2 O3 1.443(3) .
S2 O4 1.451(3) .
S2 N3 1.579(3) .
S2 C5 1.786(4) .
S3 O5 1.438(3) .
S3 O6 1.458(3) .
S3 N4 1.575(3) .
S3 C14 1.764(3) .
S4 O7 1.466(2) .
S4 O8 1.440(3) .
S4 N5 1.568(3) .
S4 C28 1.772(4) .
S5 O9 1.443(3) .
S5 O10 1.457(3) .
S5 N7 1.564(3) .
S5 C39A 1.772(4) .
S5 C39B 1.772(4) .
S6 O11 1.459(3) .
S6 O12 1.447(3) .
S6 N8 1.579(3) .
S6 C48 1.770(4) .
O1 Ba1 2.677(3) 2_556
O6 Ba1 2.755(3) 2_556
N1 C1 1.486(5) .
N2 C2 1.467(5) .
N2 C3 1.493(5) .
N2 C12 1.485(5) .
N3 C4 1.471(4) .
N4 C13 1.482(4) .
N5 C35 1.468(4) .
N6 C36 1.482(4) .
N6 C37 1.490(5) .
N6 C46 1.482(5) .
N7 C38 1.468(4) .
N8 C47 1.479(5) .
C1 H1A 0.9700 .
C1 H1B 0.9700 .
C1 C2 1.524(5) .
C2 H2A 0.9700 .
C2 H2B 0.9700 .
C3 H3A 0.9700 .
C3 H3B 0.9700 .
C3 C4 1.506(5) .
C4 H4A 0.9700 .
C4 H4B 0.9700 .
C5 C6 1.393(5) .
C5 C10 1.386(5) .
C6 H6 0.9300 .
C6 C7 1.379(5) .
C7 H7 0.9300 .
C7 C8 1.403(5) .
C8 C9 1.393(6) .
C8 C11 1.516(6) .
C9 H9 0.9300 .
C9 C10 1.390(6) .
C10 H10 0.9300 .
C11 H11A 0.9600 .
C11 H11B 0.9600 .
C11 H11C 0.9600 .
C12 H12A 0.9700 .
C12 H12B 0.9700 .
C12 C13 1.510(5) .
C13 H13A 0.9700 .
C13 H13B 0.9700 .
C14 C15 1.383(5) .
C14 C19 1.390(5) .
C15 H15 0.9300 .
C15 C16 1.403(5) .
C16 H16 0.9300 .
C16 C17 1.389(6) .
C17 C18 1.389(7) .
C17 C20 1.507(6) .
C18 H18 0.9300 .
C18 C19 1.372(6) .
C19 H19 0.9300 .
C20 H20A 0.9600 .
C20 H20B 0.9600 .
C20 H20C 0.9600 .
C21 C22 1.394(5) .
C21 C26 1.386(5) .
C22 H22 0.9300 .
C22 C23 1.382(5) .
C23 H23 0.9300 .
C23 C24 1.396(6) .
C24 C25 1.392(6) .
C24 C27 1.505(5) .
C25 H25 0.9300 .
C25 C26 1.388(5) .
C26 H26 0.9300 .
C27 H27A 0.9600 .
C27 H27B 0.9600 .
C27 H27C 0.9600 .
C28 C29 1.378(5) .
C28 C33 1.386(6) .
C29 H29 0.9300 .
C29 C30 1.410(6) .
C30 H30 0.9300 .
C30 C31 1.383(8) .
C31 C32 1.375(8) .
C31 C34 1.515(7) .
C32 H32 0.9300 .
C32 C33 1.392(7) .
C33 H33 0.9300 .
C34 H34A 0.9600 .
C34 H34B 0.9600 .
C34 H34C 0.9600 .
C35 H35A 0.9700 .
C35 H35B 0.9700 .
C35 C36 1.525(5) .
C36 H36A 0.9700 .
C36 H36B 0.9700 .
C37 H37A 0.9700 .
C37 H37B 0.9700 .
C37 C38 1.534(5) .
C38 H38A 0.9700 .
C38 H38B 0.9700 .
C46 H46A 0.9700 .
C46 H46B 0.9700 .
C46 C47 1.542(6) .
C47 H47A 0.9700 .
C47 H47B 0.9700 .
C48 C49 1.388(5) .
C48 C53 1.391(5) .
C49 H49 0.9300 .
C49 C50 1.387(6) .
C50 H50 0.9300 .
C50 C51 1.384(7) .
C51 C52 1.384(8) .
C51 C54 1.527(7) .
C52 H52 0.9300 .
C52 C53 1.405(7) .
C53 H53 0.9300 .
C54 H54A 0.9600 .
C54 H54B 0.9600 .
C54 H54C 0.9600 .
C39A C40A 1.393(6) .
C39A C44A 1.400(6) .
C40A H40A 0.9300 .
C40A C41A 1.391(7) .
C41A H41A 0.9300 .
C41A C42A 1.390(9) .
C42A C43A 1.388(8) .
C42A C45A 1.532(9) .
C43A H43A 0.9300 .
C43A C44A 1.373(7) .
C44A H44A 0.9300 .
C45A H45A 0.9600 .
C45A H45B 0.9600 .
C45A H45C 0.9600 .
C39B C40B 1.393(5) .
C39B C44B 1.400(6) .
C40B H40B 0.9300 .
C40B C41B 1.390(7) .
C41B H41B 0.9300 .
C41B C42B 1.390(9) .
C42B C43B 1.389(8) .
C42B C45B 1.532(9) .
C43B H43B 0.9300 .
C43B C44B 1.373(7) .
C44B H44B 0.9300 .
C45B H45D 0.9600 .
C45B H45E 0.9600 .
C45B H45F 0.9600 .
N9 C55 1.159(7) .
C55 C57 1.442(7) .
C57 H57A 0.9600 .
C57 H57B 0.9600 .
C57 H57C 0.9600 .

loop_
_geom_torsion_atom_site_label_1
_geom_torsion_atom_site_label_2
_geom_torsion_atom_site_label_3
_geom_torsion_atom_site_label_4
_geom_torsion
_geom_torsion_site_symmetry_4
Co1 N1 C1 C2 -31.2(4) .
Co1 N2 C2 C1 -38.2(4) .
Co1 N2 C3 C4 -35.2(4) .
Co1 N2 C12 C13 -32.9(3) .
Co1 N3 C4 C3 -29.4(4) .
Co1 N4 C13 C12 -28.9(4) .
Co2 N5 C35 C36 -29.7(4) .
Co2 N6 C36 C35 -37.6(4) .
Co2 N6 C37 C38 -35.0(3) .
Co2 N6 C46 C47 -38.5(3) .
Co2 N7 C38 C37 -28.0(4) .
Co2 N8 C47 C46 -33.8(4) .
S1 N1 C1 C2 -157.4(3) .
S1 C21 C22 C23 -174.2(3) .
S1 C21 C26 C25 174.4(3) .
S2 N3 C4 C3 133.2(3) .
S2 C5 C6 C7 179.0(3) .
S2 C5 C10 C9 -179.3(3) .
S3 N4 C13 C12 144.9(3) .
S3 C14 C15 C16 174.8(3) .
S3 C14 C19 C18 -175.8(3) .
S4 N5 C35 C36 158.4(3) .
S4 C28 C29 C30 178.1(3) .
S4 C28 C33 C32 -178.2(4) .
S5 N7 C38 C37 144.8(3) .
S5 C39A C40A C41A -177.8(8) .
S5 C39A C44A C43A 178.0(7) .
S5 C39B C40B C41B 178.6(5) .
S5 C39B C44B C43B -178.5(5) .
S6 N8 C47 C46 -177.7(2) .
S6 C48 C49 C50 177.6(3) .
S6 C48 C53 C52 -176.8(5) .
O1 S1 O2 Ba1 -31.2(3) .
O1 S1 N1 Co1 -90.6(2) .
O1 S1 N1 C1 37.5(3) .
O1 S1 C21 C22 151.3(3) .
O1 S1 C21 C26 -23.2(3) .
O2 S1 O1 Ba1 -10.6(4) 2_556
O2 S1 N1 Co1 37.41(19) .
O2 S1 N1 C1 165.5(3) .
O2 S1 C21 C22 26.5(3) .
O2 S1 C21 C26 -148.0(3) .
O3 S2 N3 Co1 -149.0(2) .
O3 S2 N3 C4 50.3(3) .
O3 S2 C5 C6 -171.4(3) .
O3 S2 C5 C10 7.7(3) .
O4 S2 N3 Co1 -19.4(3) .
O4 S2 N3 C4 179.9(3) .
O4 S2 C5 C6 62.0(3) .
O4 S2 C5 C10 -118.9(3) .
O5 S3 O6 Ba1 45.3(2) 2_556
O5 S3 N4 Co1 -1.7(3) .
O5 S3 N4 C13 -174.3(3) .
O5 S3 C14 C15 160.6(3) .
O5 S3 C14 C19 -22.8(3) .
O6 S3 O5 Ba1 -20.8(10) .
O6 S3 N4 Co1 126.5(2) .
O6 S3 N4 C13 -46.1(3) .
O6 S3 C14 C15 36.9(3) .
O6 S3 C14 C19 -146.5(3) .
O7 S4 N5 Co2 4.3(3) .
O7 S4 N5 C35 175.4(3) .
O7 S4 C28 C29 -124.7(3) .
O7 S4 C28 C33 55.4(4) .
O8 S4 O7 Ba1 107.3(5) .
O8 S4 N5 Co2 -124.8(2) .
O8 S4 N5 C35 46.2(4) .
O8 S4 C28 C29 -0.8(4) .
O8 S4 C28 C33 179.3(3) .
O9 S5 O10 Ba1 131.5(6) .
O9 S5 N7 Co2 -143.0(2) .
O9 S5 N7 C38 44.8(4) .
O9 S5 C39A C40A 160.3(6) .
O9 S5 C39A C44A -17.6(5) .
O9 S5 C39B C40B 160.3(3) .
O9 S5 C39B C44B -21.1(4) .
O10 S5 N7 Co2 -13.9(3) .
O10 S5 N7 C38 173.9(3) .
O10 S5 C39A C40A 33.3(8) .
O10 S5 C39A C44A -144.6(5) .
O10 S5 C39B C40B 37.4(4) .
O10 S5 C39B C44B -144.0(3) .
O11 S6 N8 Co2 33.4(2) .
O11 S6 N8 C47 175.0(3) .
O11 S6 C48 C49 39.0(4) .
O11 S6 C48 C53 -141.7(4) .
O12 S6 O11 Ba1 84.2(5) .
O12 S6 N8 Co2 -95.4(2) .
O12 S6 N8 C47 46.2(3) .
O12 S6 C48 C49 162.9(3) .
O12 S6 C48 C53 -17.7(4) .
N1 S1 O1 Ba1 109.6(3) 2_556
N1 S1 O2 Ba1 -156.2(3) .
N1 S1 C21 C22 -85.4(3) .
N1 S1 C21 C26 100.1(3) .
N1 C1 C2 N2 46.8(4) .
N2 C3 C4 N3 42.6(4) .
N2 C12 C13 N4 41.5(4) .
N3 S2 C5 C6 -51.0(3) .
N3 S2 C5 C10 128.1(3) .
N4 S3 O5 Ba1 104.9(9) .
N4 S3 O6 Ba1 -78.2(2) 2_556
N4 S3 C14 C15 -83.7(3) .
N4 S3 C14 C19 92.9(3) .
N5 S4 O7 Ba1 -21.3(6) .
N5 S4 C28 C29 122.5(3) .
N5 S4 C28 C33 -57.5(4) .
N5 C35 C36 N6 44.3(4) .
N6 C37 C38 N7 41.2(4) .
N6 C46 C47 N8 48.5(4) .
N7 S5 O10 Ba1 4.0(7) .
N7 S5 C39A C40A -78.2(7) .
N7 S5 C39A C44A 103.9(5) .
N7 S5 C39B C40B -76.5(4) .
N7 S5 C39B C44B 102.1(4) .
N8 S6 O11 Ba1 -43.8(5) .
N8 S6 C48 C49 -74.0(3) .
N8 S6 C48 C53 105.3(4) .
C2 N2 C3 C4 81.1(4) .
C2 N2 C12 C13 -149.4(3) .
C3 N2 C2 C1 -154.4(3) .
C3 N2 C12 C13 82.7(4) .
C5 S2 N3 Co1 95.2(2) .
C5 S2 N3 C4 -65.5(3) .
C5 C6 C7 C8 0.3(6) .
C6 C5 C10 C9 -0.3(5) .
C6 C7 C8 C9 -0.2(6) .
C6 C7 C8 C11 -177.9(4) .
C7 C8 C9 C10 -0.1(6) .
C8 C9 C10 C5 0.4(6) .
C10 C5 C6 C7 -0.1(6) .
C11 C8 C9 C10 177.5(4) .
C12 N2 C2 C1 78.3(4) .
C12 N2 C3 C4 -150.8(3) .
C14 S3 O5 Ba1 -137.9(9) .
C14 S3 O6 Ba1 162.68(16) 2_556
C14 S3 N4 Co1 -116.7(2) .
C14 S3 N4 C13 70.7(3) .
C14 C15 C16 C17 1.0(6) .
C15 C14 C19 C18 0.7(5) .
C15 C16 C17 C18 0.6(6) .
C15 C16 C17 C20 -177.0(4) .
C16 C17 C18 C19 -1.7(6) .
C17 C18 C19 C14 1.0(6) .
C19 C14 C15 C16 -1.7(5) .
C20 C17 C18 C19 175.9(4) .
C21 S1 O1 Ba1 -127.1(3) 2_556
C21 S1 O2 Ba1 85.3(3) .
C21 S1 N1 Co1 150.42(15) .
C21 S1 N1 C1 -81.5(3) .
C21 C22 C23 C24 -0.1(6) .
C22 C21 C26 C25 0.1(5) .
C22 C23 C24 C25 -0.5(6) .
C22 C23 C24 C27 178.0(4) .
C23 C24 C25 C26 1.0(6) .
C24 C25 C26 C21 -0.8(6) .
C26 C21 C22 C23 0.4(5) .
C27 C24 C25 C26 -177.5(4) .
C28 S4 O7 Ba1 -135.0(5) .
C28 S4 N5 Co2 117.3(2) .
C28 S4 N5 C35 -71.6(3) .
C28 C29 C30 C31 1.0(7) .
C29 C28 C33 C32 1.8(7) .
C29 C30 C31 C32 0.1(7) .
C29 C30 C31 C34 -177.8(5) .
C30 C31 C32 C33 -0.2(8) .
C31 C32 C33 C28 -0.7(8) .
C33 C28 C29 C30 -1.9(6) .
C34 C31 C32 C33 177.7(5) .
C36 N6 C37 C38 -151.4(3) .
C36 N6 C46 C47 77.3(4) .
C37 N6 C36 C35 79.1(4) .
C37 N6 C46 C47 -154.8(3) .
C46 N6 C36 C35 -152.6(3) .
C46 N6 C37 C38 80.1(4) .
C48 S6 O11 Ba1 -158.4(5) .
C48 S6 N8 Co2 147.08(18) .
C48 S6 N8 C47 -71.3(3) .
C48 C49 C50 C51 -0.8(7) .
C49 C48 C53 C52 2.6(8) .
C49 C50 C51 C52 2.6(9) .
C49 C50 C51 C54 -177.5(6) .
C50 C51 C52 C53 -1.7(10) .
C51 C52 C53 C48 -0.8(10) .
C53 C48 C49 C50 -1.8(6) .
C54 C51 C52 C53 178.3(7) .
C39A S5 O10 Ba1 -106.1(7) .
C39A S5 N7 Co2 98.9(4) .
C39A S5 N7 C38 -73.3(5) .
C39A C40A C41A C42A 0.00(6) .
C40A C39A C44A C43A 0.00(13) .
C40A C41A C42A C43A 0.00(13) .
C40A C41A C42A C45A 180.00(7) .
C41A C42A C43A C44A 0.00(17) .
C42A C43A C44A C39A 0.00(18) .
C44A C39A C40A C41A 0.00(6) .
C45A C42A C43A C44A 180.00(11) .
C39B S5 O10 Ba1 -114.0(7) .
C39B S5 N7 Co2 99.6(3) .
C39B S5 N7 C38 -72.6(4) .
C39B C40B C41B C42B 0.00(6) .
C40B C39B C44B C43B 0.00(13) .
C40B C41B C42B C43B 0.00(13) .
C40B C41B C42B C45B 176.6(9) .
C41B C42B C43B C44B 0.00(17) .
C42B C43B C44B C39B -0.01(17) .
C44B C39B C40B C41B 0.00(6) .
C45B C42B C43B C44B -176.6(9) .
